data_7132227
loop_
_publ_author_name
'Sprachmann, Josefine'
'Grabicki, Niklas'
'M\"ockel, Anna'
'Maltitz, Jeremy'
'del Refugio Monroy G\'omez, Jos\'e'
'Smales, Glen J.'
'Dumele, Oliver'

_publ_section_title
;
 Substituted Benzophenone Imines for COF Synthesis via Formal
 Transimination
;
_journal_name_full 'Chemical Communications'
_journal_paper_doi 10.1039/D3CC03735E
_journal_year 2023
_chemical_formula_moiety 'C42 H24 F12 N2'
_chemical_formula_sum 'C42 H24 F12 N2'
_chemical_formula_weight 784.63
_space_group_crystal_system triclinic
_space_group_IT_number 2
_space_group_name_Hall '-P 1'
_space_group_name_H-M_alt 'P -1'
_atom_sites_solution_hydrogens geom
_atom_sites_solution_primary dual
_audit_creation_date 2019-07-22
_audit_creation_method
;
Olex2 1.2
(compiled May 18 2018 14:05:52 for OlexSys, GUI svn.r5506)
;
_audit_update_record
;
2019-07-22 deposited with the CCDC.	2023-10-18 downloaded from the CCDC.
;
_cell_angle_alpha 80.515(4)
_cell_angle_beta 85.368(4)
_cell_angle_gamma 83.032(4)
_cell_formula_units_Z 1
_cell_length_a 5.5923(4)
_cell_length_b 10.4164(7)
_cell_length_c 14.6091(11)
_cell_measurement_reflns_used 3743
_cell_measurement_temperature 100(2)
_cell_measurement_theta_max 25.102
_cell_measurement_theta_min 2.833
_cell_volume 831.56(10)
_computing_cell_refinement 'SAINT V8.38A (?, 2016)'
_computing_data_reduction 'SAINT V8.38A (?, 2016)'
_computing_molecular_graphics 'Olex2 (Dolomanov et al., 2009)'
_computing_publication_material 'Olex2 (Dolomanov et al., 2009)'
_computing_structure_refinement 'ShelXL (Sheldrick, 2015)'
_computing_structure_solution 'ShelXT (Sheldrick, 2015)'
_diffrn_ambient_temperature 100.0
_diffrn_measured_fraction_theta_full 0.999
_diffrn_measured_fraction_theta_max 0.997
_diffrn_measurement_device_type 'Bruker APEX-II CCD'
_diffrn_measurement_method '\f and \w scans'
_diffrn_radiation_type MoK\a
_diffrn_radiation_wavelength 0.71073
_diffrn_reflns_av_R_equivalents 0.0781
_diffrn_reflns_av_unetI/netI 0.0584
_diffrn_reflns_Laue_measured_fraction_full 0.999
_diffrn_reflns_Laue_measured_fraction_max 0.997
_diffrn_reflns_limit_h_max 6
_diffrn_reflns_limit_h_min -6
_diffrn_reflns_limit_k_max 12
_diffrn_reflns_limit_k_min -12
_diffrn_reflns_limit_l_max 17
_diffrn_reflns_limit_l_min -17
_diffrn_reflns_number 13993
_diffrn_reflns_point_group_measured_fraction_full 0.999
_diffrn_reflns_point_group_measured_fraction_max 0.997
_diffrn_reflns_theta_full 25.242
_diffrn_reflns_theta_max 25.372
_diffrn_reflns_theta_min 2.258
_diffrn_standards_number 0
_exptl_absorpt_coefficient_mu 0.139
_exptl_absorpt_correction_T_max 0.7452
_exptl_absorpt_correction_T_min 0.6796
_exptl_absorpt_correction_type multi-scan
_exptl_absorpt_process_details
;
SADABS-2016/2 (Bruker,2016) was used for absorption correction.
wR2(int) was 0.1042 before and 0.0608 after correction.
The Ratio of minimum to maximum transmission is 0.9120.
The \l/2 correction factor is Not present.
;
_exptl_crystal_colour 'clear light yellow'
_exptl_crystal_colour_lustre clear
_exptl_crystal_colour_modifier light
_exptl_crystal_colour_primary yellow
_exptl_crystal_density_diffrn 1.567
_exptl_crystal_description plate
_exptl_crystal_F_000 398
_exptl_crystal_preparation Synthesis
_exptl_crystal_recrystallization_method 'recrystalization from ortho-Dichlorobenzene'
_exptl_crystal_size_max 0.388
_exptl_crystal_size_mid 0.19
_exptl_crystal_size_min 0.114
_refine_diff_density_max 0.329
_refine_diff_density_min -0.281
_refine_diff_density_rms 0.067
_refine_ls_extinction_method none
_refine_ls_goodness_of_fit_ref 1.030
_refine_ls_hydrogen_treatment constr
_refine_ls_matrix_type full
_refine_ls_number_parameters 253
_refine_ls_number_reflns 3048
_refine_ls_number_restraints 0
_refine_ls_restrained_S_all 1.030
_refine_ls_R_factor_all 0.0875
_refine_ls_R_factor_gt 0.0547
_refine_ls_shift/su_max 0.000
_refine_ls_shift/su_mean 0.000
_refine_ls_structure_factor_coef Fsqd
_refine_ls_weighting_details 'w=1/[\s^2^(Fo^2^)+(0.0558P)^2^+0.6503P] where P=(Fo^2^+2Fc^2^)/3'
_refine_ls_weighting_scheme calc
_refine_ls_wR_factor_gt 0.1151
_refine_ls_wR_factor_ref 0.1280
_reflns_Friedel_coverage 0.000
_reflns_number_gt 2175
_reflns_number_total 3048
_reflns_threshold_expression 'I > 2\s(I)'
_cod_data_source_file d3cc03735e2.cif
_cod_data_source_block solv_i
_cod_database_code 7132227
_shelx_shelxl_version_number 2018/3
_shelx_space_group_comment
;
The symmetry employed for this shelxl refinement is uniquely defined
by the following loop, which should always be used as a source of
symmetry information in preference to the above space-group names.
They are only intended as comments.
;
_shelx_estimated_absorpt_t_max 0.984
_shelx_estimated_absorpt_t_min 0.948
_olex2_refinement_description
;
1. Fixed Uiso
 At 1.2 times of:
  All C(H) groups
2.a Aromatic/amide H refined with riding coordinates:
 C21(H21), C2(H2), C3(H3), C5(H5), C6(H6), C13(H13), C20(H20), C10(H10),
 C9(H9), C17(H17), C12(H12), C18(H18)
;
_olex2_submission_original_sample_id MJE-04
_olex2_submission_special_instructions 'No special instructions were received'

loop_
_space_group_symop_operation_xyz
'x, y, z'
'-x, -y, -z'

loop_
_atom_site_label
_atom_site_type_symbol
_atom_site_fract_x
_atom_site_fract_y
_atom_site_fract_z
_atom_site_U_iso_or_equiv
_atom_site_adp_type
_atom_site_occupancy
_atom_site_site_symmetry_order
_atom_site_calc_flag
_atom_site_refinement_flags_posn
_atom_site_refinement_flags_adp
_atom_site_refinement_flags_occupancy
_atom_site_disorder_assembly
_atom_site_disorder_group
N1 N 0.7428(4) 0.5533(2) 0.09908(16) 0.0151(5) Uani 1 1 d . . . . .
C1 C 0.6204(5) 0.3718(2) 0.20544(18) 0.0129(6) Uani 1 1 d . . . . .
C16 C 0.8165(5) 0.6809(2) 0.07343(18) 0.0140(6) Uani 1 1 d . . . . .
C8 C 0.7775(5) 0.5596(2) 0.26638(18) 0.0134(6) Uani 1 1 d . . . . .
C21 C 1.0310(5) 0.6971(2) 0.02019(18) 0.0149(6) Uani 1 1 d . . . . .
H21 H 1.129359 0.622947 0.002737 0.018 Uiso 1 1 calc R . . . .
C19 C 0.9608(5) 0.9334(2) 0.01452(18) 0.0131(6) Uani 1 1 d . . . . .
C2 C 0.7068(5) 0.2762(3) 0.27709(19) 0.0157(6) Uani 1 1 d . . . . .
H2 H 0.831776 0.292829 0.312472 0.019 Uiso 1 1 calc R . . . .
C15 C 0.7195(5) 0.5010(2) 0.18466(19) 0.0134(6) Uani 1 1 d . . . . .
C3 C 0.6119(5) 0.1573(3) 0.29711(19) 0.0166(6) Uani 1 1 d . . . . .
H3 H 0.672977 0.091977 0.345452 0.020 Uiso 1 1 calc R . . . .
C5 C 0.3414(5) 0.2278(3) 0.17418(19) 0.0153(6) Uani 1 1 d . . . . .
H5 H 0.216409 0.210582 0.139053 0.018 Uiso 1 1 calc R . . . .
C6 C 0.4371(5) 0.3461(3) 0.15339(19) 0.0147(6) Uani 1 1 d . . . . .
H6 H 0.378510 0.410110 0.103791 0.018 Uiso 1 1 calc R . . . .
C13 C 0.6155(5) 0.5548(3) 0.34424(19) 0.0158(6) Uani 1 1 d . . . . .
H13 H 0.478216 0.508562 0.346723 0.019 Uiso 1 1 calc R . . . .
C14 C 0.8885(5) 0.7511(3) 0.49499(19) 0.0200(7) Uani 1 1 d . . . . .
C20 C 1.1016(5) 0.8212(2) -0.00748(18) 0.0149(6) Uani 1 1 d . . . . .
H20 H 1.250815 0.830377 -0.042593 0.018 Uiso 1 1 calc R . . . .
C10 C 1.0222(5) 0.6835(2) 0.34050(19) 0.0153(6) Uani 1 1 d . . . . .
H10 H 1.163075 0.726313 0.339683 0.018 Uiso 1 1 calc R . . . .
C9 C 0.9841(5) 0.6232(2) 0.26579(19) 0.0149(6) Uani 1 1 d . . . . .
H9 H 1.098795 0.625155 0.214077 0.018 Uiso 1 1 calc R . . . .
C17 C 0.6711(5) 0.7907(3) 0.09493(19) 0.0162(6) Uani 1 1 d . . . . .
H17 H 0.521983 0.781187 0.130062 0.019 Uiso 1 1 calc R . . . .
C11 C 0.8571(5) 0.6816(2) 0.41578(19) 0.0159(6) Uani 1 1 d . . . . .
C12 C 0.6526(5) 0.6167(3) 0.41809(19) 0.0167(6) Uani 1 1 d . . . . .
H12 H 0.538925 0.614856 0.470121 0.020 Uiso 1 1 calc R . . . .
C4 C 0.4275(5) 0.1341(3) 0.24623(19) 0.0156(6) Uani 1 1 d . . . . .
C18 C 0.7424(5) 0.9144(3) 0.06537(19) 0.0160(6) Uani 1 1 d . . . . .
H18 H 0.639399 0.988535 0.080181 0.019 Uiso 1 1 calc R . . . .
C7 C 0.3161(5) 0.0082(3) 0.27269(19) 0.0174(6) Uani 1 1 d . . . . .
F6 F 0.2016(3) -0.02234(16) 0.20341(12) 0.0311(5) Uani 1 1 d . . . . .
F4 F 0.4777(3) -0.09400(15) 0.29845(13) 0.0316(5) Uani 1 1 d . . . . .
F3 F 0.8275(3) 0.68180(18) 0.57756(11) 0.0319(5) Uani 1 1 d . . . . .
F5 F 0.1520(3) 0.01304(16) 0.34425(12) 0.0297(5) Uani 1 1 d . . . . .
F2 F 1.1157(3) 0.77642(18) 0.49908(12) 0.0316(5) Uani 1 1 d . . . . .
F1 F 0.7517(4) 0.86595(17) 0.48949(13) 0.0410(5) Uani 1 1 d . . . . .

loop_
_atom_site_aniso_label
_atom_site_aniso_U_11
_atom_site_aniso_U_22
_atom_site_aniso_U_33
_atom_site_aniso_U_23
_atom_site_aniso_U_13
_atom_site_aniso_U_12
N1 0.0217(13) 0.0109(11) 0.0133(13) -0.0014(9) -0.0020(10) -0.0046(9)
C1 0.0168(14) 0.0105(13) 0.0106(14) -0.0004(11) 0.0009(11) -0.0017(11)
C16 0.0201(15) 0.0121(13) 0.0109(14) -0.0015(11) -0.0029(11) -0.0056(11)
C8 0.0164(14) 0.0098(13) 0.0130(15) 0.0015(11) -0.0036(11) 0.0002(11)
C21 0.0199(15) 0.0102(13) 0.0140(15) -0.0017(11) -0.0018(12) 0.0009(11)
C19 0.0178(14) 0.0119(13) 0.0102(13) -0.0016(11) -0.0052(11) -0.0012(11)
C2 0.0170(14) 0.0159(14) 0.0145(15) -0.0020(11) -0.0048(11) -0.0011(11)
C15 0.0122(14) 0.0119(13) 0.0159(15) -0.0022(11) 0.0002(11) -0.0012(11)
C3 0.0223(15) 0.0121(14) 0.0146(15) 0.0012(11) -0.0041(12) -0.0012(11)
C5 0.0145(14) 0.0170(14) 0.0151(15) -0.0022(12) -0.0030(11) -0.0034(11)
C6 0.0173(14) 0.0136(14) 0.0124(14) 0.0002(11) -0.0013(11) -0.0015(11)
C13 0.0167(14) 0.0139(14) 0.0172(15) -0.0009(12) -0.0025(12) -0.0042(11)
C14 0.0271(17) 0.0216(15) 0.0116(15) -0.0021(12) -0.0027(12) -0.0032(13)
C20 0.0176(15) 0.0159(14) 0.0118(14) -0.0022(11) 0.0001(11) -0.0051(11)
C10 0.0168(15) 0.0116(13) 0.0174(15) 0.0005(11) -0.0040(12) -0.0028(11)
C9 0.0189(14) 0.0147(14) 0.0107(14) 0.0006(11) -0.0003(11) -0.0037(11)
C17 0.0157(14) 0.0176(14) 0.0153(15) -0.0019(12) 0.0019(12) -0.0047(11)
C11 0.0193(15) 0.0118(14) 0.0159(15) 0.0002(11) -0.0054(12) 0.0010(11)
C12 0.0197(15) 0.0179(14) 0.0115(15) -0.0006(11) 0.0013(12) -0.0021(12)
C4 0.0178(15) 0.0132(14) 0.0160(15) -0.0025(11) 0.0017(12) -0.0034(11)
C18 0.0185(15) 0.0107(13) 0.0185(15) -0.0023(11) -0.0022(12) -0.0002(11)
C7 0.0213(15) 0.0149(14) 0.0162(15) -0.0021(12) -0.0002(12) -0.0037(12)
F6 0.0486(11) 0.0246(9) 0.0242(10) 0.0012(8) -0.0113(8) -0.0221(8)
F4 0.0315(10) 0.0124(8) 0.0491(12) 0.0034(8) -0.0070(9) -0.0041(7)
F3 0.0450(11) 0.0408(11) 0.0133(9) -0.0045(8) 0.0004(8) -0.0195(9)
F5 0.0347(10) 0.0270(9) 0.0278(10) -0.0042(8) 0.0129(8) -0.0151(8)
F2 0.0354(11) 0.0447(11) 0.0208(10) -0.0110(8) -0.0027(8) -0.0204(9)
F1 0.0625(14) 0.0270(10) 0.0373(12) -0.0201(9) -0.0189(10) 0.0118(9)

loop_
_atom_type_symbol
_atom_type_description
_atom_type_scat_dispersion_real
_atom_type_scat_dispersion_imag
_atom_type_scat_source
C C 0.0033 0.0016 'International Tables Vol C Tables 4.2.6.8 and 6.1.1.4'
H H 0.0000 0.0000 'International Tables Vol C Tables 4.2.6.8 and 6.1.1.4'
F F 0.0171 0.0103 'International Tables Vol C Tables 4.2.6.8 and 6.1.1.4'
N N 0.0061 0.0033 'International Tables Vol C Tables 4.2.6.8 and 6.1.1.4'

loop_
_geom_angle_atom_site_label_1
_geom_angle_atom_site_label_2
_geom_angle_atom_site_label_3
_geom_angle
_geom_angle_site_symmetry_1
_geom_angle_site_symmetry_3
_geom_angle_publ_flag
C15 N1 C16 121.1(2) . . ?
C2 C1 C15 120.6(2) . . ?
C2 C1 C6 119.3(2) . . ?
C6 C1 C15 120.0(2) . . ?
C21 C16 N1 119.4(2) . . ?
C17 C16 N1 121.4(2) . . ?
C17 C16 C21 119.0(2) . . ?
C13 C8 C15 118.9(2) . . ?
C13 C8 C9 118.8(2) . . ?
C9 C8 C15 122.3(2) . . ?
C20 C21 C16 120.0(2) . . ?
C20 C19 C19 121.9(3) . 2_775 ?
C18 C19 C19 121.6(3) . 2_775 ?
C18 C19 C20 116.5(2) . . ?
C3 C2 C1 120.5(2) . . ?
N1 C15 C1 117.4(2) . . ?
N1 C15 C8 125.8(2) . . ?
C1 C15 C8 116.9(2) . . ?
C2 C3 C4 119.6(3) . . ?
C6 C5 C4 120.1(2) . . ?
C5 C6 C1 120.0(3) . . ?
C12 C13 C8 120.7(2) . . ?
F3 C14 C11 112.2(2) . . ?
F2 C14 C11 112.9(2) . . ?
F2 C14 F3 106.4(2) . . ?
F1 C14 C11 111.9(2) . . ?
F1 C14 F3 106.5(2) . . ?
F1 C14 F2 106.5(2) . . ?
C21 C20 C19 122.2(2) . . ?
C11 C10 C9 120.5(2) . . ?
C10 C9 C8 120.2(3) . . ?
C18 C17 C16 120.2(2) . . ?
C10 C11 C14 121.4(2) . . ?
C10 C11 C12 120.0(3) . . ?
C12 C11 C14 118.6(3) . . ?
C13 C12 C11 119.8(3) . . ?
C3 C4 C5 120.5(2) . . ?
C3 C4 C7 118.9(2) . . ?
C5 C4 C7 120.5(2) . . ?
C17 C18 C19 122.1(3) . . ?
F6 C7 C4 112.9(2) . . ?
F4 C7 C4 112.8(2) . . ?
F4 C7 F6 106.5(2) . . ?
F4 C7 F5 106.2(2) . . ?
F5 C7 C4 111.9(2) . . ?
F5 C7 F6 106.1(2) . . ?

loop_
_geom_bond_atom_site_label_1
_geom_bond_atom_site_label_2
_geom_bond_distance
_geom_bond_site_symmetry_2
_geom_bond_publ_flag
N1 C16 1.421(3) . ?
N1 C15 1.282(3) . ?
C1 C2 1.393(4) . ?
C1 C15 1.493(3) . ?
C1 C6 1.400(4) . ?
C16 C21 1.388(4) . ?
C16 C17 1.386(4) . ?
C8 C15 1.501(4) . ?
C8 C13 1.394(4) . ?
C8 C9 1.399(4) . ?
C21 C20 1.385(4) . ?
C19 C19 1.490(5) 2_775 ?
C19 C20 1.396(4) . ?
C19 C18 1.395(4) . ?
C2 C3 1.385(4) . ?
C3 C4 1.385(4) . ?
C5 C6 1.382(4) . ?
C5 C4 1.386(4) . ?
C13 C12 1.386(4) . ?
C14 C11 1.495(4) . ?
C14 F3 1.341(3) . ?
C14 F2 1.336(3) . ?
C14 F1 1.334(3) . ?
C10 C9 1.388(4) . ?
C10 C11 1.377(4) . ?
C17 C18 1.385(4) . ?
C11 C12 1.393(4) . ?
C4 C7 1.499(4) . ?
C7 F6 1.340(3) . ?
C7 F4 1.335(3) . ?
C7 F5 1.338(3) . ?
